data_7210271
loop_
_publ_author_name
'Zhang, Jinhong'
'Cheng, Shaomin'
'Wang, Xiangfei'
'Yuan, Limin'
'Xue, Mingqiang'
'Wang, Yang'
'Liu, Wenlong'

_publ_section_title
;
 Heterometallic coordination polymers based on dipeptide schiff base
 Cu(ii) metalloligand: synthesis, structures, and magnetic properties
;
_journal_issue 30
_journal_name_full CrystEngComm
_journal_page_first 6074
_journal_paper_doi 10.1039/c3ce40596f
_journal_volume 15
_journal_year 2013
_chemical_formula_moiety 'C11 H16 Ba Cu N2 O11 S'
_chemical_formula_sum 'C11 H16 Ba Cu N2 O11 S'
_chemical_formula_weight 585.20
_chemical_name_systematic
; 
 ? 
;
_space_group_IT_number 2
_symmetry_cell_setting triclinic
_symmetry_space_group_name_Hall '-P 1'
_symmetry_space_group_name_H-M 'P -1'
_atom_sites_solution_hydrogens geom
_atom_sites_solution_primary direct
_atom_sites_solution_secondary difmap
_audit_creation_method SHELXL-97
_cell_angle_alpha 110.582(4)
_cell_angle_beta 91.961(4)
_cell_angle_gamma 113.516(4)
_cell_formula_units_Z 2
_cell_length_a 8.498(2)
_cell_length_b 9.691(3)
_cell_length_c 12.530(3)
_cell_measurement_reflns_used 3098
_cell_measurement_temperature 296(2)
_cell_measurement_theta_max 27.947
_cell_measurement_theta_min 2.507
_cell_volume 867.3(4)
_computing_cell_refinement SMART
_computing_data_collection 'SMART (Bruker, 2000)'
_computing_data_reduction 'SAINT (Bruker, 2000)'
_computing_molecular_graphics SHELXTL
_computing_publication_material SHELXTL
_computing_structure_refinement SHELXTL
_computing_structure_solution 'SHELXTL (Bruker, 2000)'
_diffrn_ambient_temperature 296(2)
_diffrn_measured_fraction_theta_full 0.980
_diffrn_measured_fraction_theta_max 0.980
_diffrn_measurement_device_type 'Bruker Smart Aepex CCD'
_diffrn_measurement_method 'phi and omega scans'
_diffrn_radiation_monochromator graphite
_diffrn_radiation_source 'fine-focus sealed tube'
_diffrn_radiation_type MoK\a
_diffrn_radiation_wavelength 0.71073
_diffrn_reflns_av_R_equivalents 0.0548
_diffrn_reflns_av_sigmaI/netI 0.0478
_diffrn_reflns_limit_h_max 10
_diffrn_reflns_limit_h_min -10
_diffrn_reflns_limit_k_max 8
_diffrn_reflns_limit_k_min -11
_diffrn_reflns_limit_l_max 14
_diffrn_reflns_limit_l_min -14
_diffrn_reflns_number 4310
_diffrn_reflns_theta_full 25.01
_diffrn_reflns_theta_max 25.01
_diffrn_reflns_theta_min 1.77
_exptl_absorpt_coefficient_mu 3.666
_exptl_absorpt_correction_T_max 0.258
_exptl_absorpt_correction_T_min 0.211
_exptl_absorpt_correction_type multi-scan
_exptl_absorpt_process_details 'SADABS; Bruker, 2000'
_exptl_crystal_colour 'violet red '
_exptl_crystal_density_diffrn 2.241
_exptl_crystal_density_method 'not measured'
_exptl_crystal_description Block
_exptl_crystal_F_000 570
_exptl_crystal_size_max 0.45
_exptl_crystal_size_mid 0.40
_exptl_crystal_size_min 0.36
_refine_diff_density_max 1.636
_refine_diff_density_min -1.134
_refine_diff_density_rms 0.160
_refine_ls_extinction_method none
_refine_ls_goodness_of_fit_ref 1.048
_refine_ls_hydrogen_treatment constr
_refine_ls_matrix_type full
_refine_ls_number_parameters 244
_refine_ls_number_reflns 2989
_refine_ls_number_restraints 0
_refine_ls_restrained_S_all 1.048
_refine_ls_R_factor_all 0.0386
_refine_ls_R_factor_gt 0.0357
_refine_ls_shift/su_max 0.000
_refine_ls_shift/su_mean 0.000
_refine_ls_structure_factor_coef Fsqd
_refine_ls_weighting_details 'calc w=1/[\s^2^(Fo^2^)+(0.0593P)^2^+0.0000P] where P=(Fo^2^+2Fc^2^)/3'
_refine_ls_weighting_scheme calc
_refine_ls_wR_factor_gt 0.0925
_refine_ls_wR_factor_ref 0.0941
_reflns_number_gt 2763
_reflns_number_total 2989
_reflns_threshold_expression >2sigma(I)
_cod_data_source_file c3ce40596f.txt
_cod_data_source_block compound_3
_cod_depositor_comments
;
The following automatic conversions were performed:

'_symmetry_cell_setting' value 'Triclinic' changed to 'triclinic'
according to /home/saulius/struct/CIF-dictionaries/cif_core.dic
dictionary named 'cif_core.dic' version 2.4.2 from 2011-04-26.

Automatic conversion script
Id: cif_fix_values 1891 2012-01-12 08:04:46Z andrius 
;
_cod_original_cell_volume 867.2(4)
_cod_database_code 7210271

loop_
_symmetry_equiv_pos_as_xyz
'x, y, z'
'-x, -y, -z'

loop_
_atom_site_label
_atom_site_type_symbol
_atom_site_fract_x
_atom_site_fract_y
_atom_site_fract_z
_atom_site_U_iso_or_equiv
_atom_site_adp_type
_atom_site_occupancy
_atom_site_symmetry_multiplicity
_atom_site_calc_flag
_atom_site_refinement_flags
Ba1 Ba 1.37514(3) 1.11884(3) 0.40657(2) 0.02395(13) Uani 1 1 d .
Cu1 Cu 0.95088(7) 0.58193(7) 0.17578(5) 0.02557(17) Uani 1 1 d .
C1 C 0.7788(6) 0.6519(6) 0.0176(4) 0.0263(10) Uani 1 1 d .
C2 C 0.7474(7) 0.7669(6) -0.0118(4) 0.0316(11) Uani 1 1 d .
H2 H 0.8070 0.8776 0.0370 0.038 Uiso 1 1 calc R
C3 C 0.6319(6) 0.7204(6) -0.1098(5) 0.0307(11) Uani 1 1 d .
H3 H 0.6111 0.7990 -0.1259 0.037 Uiso 1 1 calc R
C4 C 0.5448(6) 0.5566(6) -0.1860(4) 0.0236(10) Uani 1 1 d .
C5 C 0.5692(6) 0.4411(6) -0.1572(4) 0.0250(10) Uani 1 1 d .
H5 H 0.5067 0.3308 -0.2063 0.030 Uiso 1 1 calc R
C6 C 0.6843(6) 0.4842(6) -0.0570(4) 0.0231(10) Uani 1 1 d .
C7 C 0.6972(6) 0.3521(6) -0.0343(4) 0.0274(11) Uani 1 1 d .
H7 H 0.6295 0.2451 -0.0880 0.033 Uiso 1 1 calc R
C8 C 0.7958(7) 0.2348(6) 0.0777(4) 0.0301(11) Uani 1 1 d .
H8A H 0.8311 0.1688 0.0144 0.036 Uiso 1 1 calc R
H8B H 0.6785 0.1662 0.0823 0.036 Uiso 1 1 calc R
C9 C 0.9216(6) 0.2982(6) 0.1914(4) 0.0260(10) Uani 1 1 d .
C10 C 1.1335(6) 0.5476(6) 0.3482(4) 0.0272(10) Uani 1 1 d .
H10A H 1.2225 0.5088 0.3486 0.033 Uiso 1 1 calc R
H10B H 1.0721 0.5339 0.4103 0.033 Uiso 1 1 calc R
C11 C 1.2177(6) 0.7261(6) 0.3668(4) 0.0253(10) Uani 1 1 d .
N1 N 0.7959(5) 0.3735(5) 0.0549(3) 0.0261(9) Uani 1 1 d .
N2 N 1.0125(5) 0.4554(5) 0.2381(3) 0.0254(9) Uani 1 1 d .
O1 O 0.8958(5) 0.7077(4) 0.1113(3) 0.0340(9) Uani 1 1 d .
O2 O 0.9257(5) 0.1958(4) 0.2307(3) 0.0367(9) Uani 1 1 d .
O3 O 1.1498(4) 0.7700(4) 0.2986(3) 0.0322(8) Uani 1 1 d .
O4 O 1.3458(5) 0.8273(4) 0.4455(3) 0.0371(9) Uani 1 1 d .
O5 O 0.4789(4) 0.4152(4) -0.4103(3) 0.0326(8) Uani 1 1 d .
O6 O 0.2326(4) 0.3916(4) -0.3191(3) 0.0298(8) Uani 1 1 d .
O7 O 0.4240(5) 0.6527(4) -0.3220(3) 0.0354(8) Uani 1 1 d .
O8 O 1.0847(5) 1.2111(5) 0.4311(3) 0.0407(9) Uani 1 1 d .
H8C H 1.0731 1.2456 0.3790 0.061 Uiso 1 1 d R
H8D H 1.1069 1.2866 0.4980 0.061 Uiso 1 1 d R
O9 O 1.2077(5) 1.0736(4) 0.5913(3) 0.0392(9) Uani 1 1 d .
H9A H 1.2165 1.1653 0.6390 0.059 Uiso 1 1 d R
H9B H 1.1000 1.0068 0.5642 0.059 Uiso 1 1 d R
O10 O 1.5904(5) 1.0048(4) 0.2748(3) 0.0391(9) Uani 1 1 d .
H10C H 1.6643 0.9997 0.3189 0.059 Uiso 1 1 d R
H10D H 1.6444 1.0706 0.2437 0.059 Uiso 1 1 d R
O11 O 1.1429(5) 1.0189(5) 0.2030(4) 0.0427(10) Uani 1 1 d .
H11A H 1.0403 0.9582 0.2069 0.064 Uiso 1 1 d R
H11B H 1.1437 1.1028 0.1952 0.064 Uiso 1 1 d R
S1 S 0.41095(15) 0.50149(14) -0.31860(10) 0.0235(3) Uani 1 1 d .

loop_
_atom_site_aniso_label
_atom_site_aniso_U_11
_atom_site_aniso_U_22
_atom_site_aniso_U_33
_atom_site_aniso_U_23
_atom_site_aniso_U_13
_atom_site_aniso_U_12
Ba1 0.02258(19) 0.01973(18) 0.02356(19) 0.00487(13) -0.00399(12) 0.00755(13)
Cu1 0.0255(3) 0.0168(3) 0.0268(3) 0.0055(2) -0.0078(2) 0.0059(3)
C1 0.025(2) 0.023(2) 0.024(3) 0.006(2) -0.002(2) 0.007(2)
C2 0.033(3) 0.017(2) 0.029(3) 0.006(2) -0.009(2) 0.001(2)
C3 0.030(3) 0.020(2) 0.036(3) 0.008(2) -0.005(2) 0.009(2)
C4 0.023(2) 0.023(2) 0.018(2) 0.0055(19) 0.0000(19) 0.008(2)
C5 0.023(2) 0.019(2) 0.026(2) 0.004(2) 0.001(2) 0.006(2)
C6 0.024(2) 0.023(2) 0.020(2) 0.0061(19) 0.0017(19) 0.011(2)
C7 0.029(3) 0.019(2) 0.024(2) 0.0022(19) -0.003(2) 0.008(2)
C8 0.035(3) 0.018(2) 0.031(3) 0.006(2) -0.005(2) 0.010(2)
C9 0.026(2) 0.019(2) 0.031(3) 0.008(2) 0.005(2) 0.011(2)
C10 0.025(2) 0.025(3) 0.031(3) 0.011(2) -0.002(2) 0.011(2)
C11 0.018(2) 0.024(2) 0.029(3) 0.006(2) -0.001(2) 0.010(2)
N1 0.030(2) 0.017(2) 0.028(2) 0.0058(17) -0.0013(18) 0.0104(17)
N2 0.021(2) 0.020(2) 0.030(2) 0.0067(17) -0.0050(17) 0.0070(17)
O1 0.038(2) 0.0177(17) 0.034(2) 0.0067(15) -0.0177(16) 0.0056(15)
O2 0.041(2) 0.0212(18) 0.043(2) 0.0130(16) -0.0086(17) 0.0095(16)
O3 0.0264(18) 0.0206(17) 0.039(2) 0.0103(15) -0.0097(15) 0.0033(15)
O4 0.033(2) 0.0238(19) 0.041(2) 0.0041(17) -0.0178(17) 0.0093(16)
O5 0.0312(19) 0.041(2) 0.0200(17) 0.0048(15) 0.0019(15) 0.0166(17)
O6 0.0238(18) 0.0286(19) 0.0311(19) 0.0075(15) 0.0017(15) 0.0099(15)
O7 0.041(2) 0.0269(19) 0.034(2) 0.0115(16) -0.0050(16) 0.0125(17)
O8 0.041(2) 0.038(2) 0.035(2) 0.0089(17) -0.0093(17) 0.0170(18)
O9 0.041(2) 0.030(2) 0.047(2) 0.0138(18) 0.0065(18) 0.0159(18)
O10 0.038(2) 0.037(2) 0.042(2) 0.0171(18) 0.0054(17) 0.0161(18)
O11 0.038(2) 0.027(2) 0.050(3) 0.0161(18) -0.0126(18) 0.0037(17)
S1 0.0234(6) 0.0215(6) 0.0215(6) 0.0055(5) -0.0017(5) 0.0092(5)

loop_
_atom_type_symbol
_atom_type_description
_atom_type_scat_dispersion_real
_atom_type_scat_dispersion_imag
_atom_type_scat_source
C C 0.0033 0.0016 'International Tables Vol C Tables 4.2.6.8 and 6.1.1.4'
H H 0.0000 0.0000 'International Tables Vol C Tables 4.2.6.8 and 6.1.1.4'
N N 0.0061 0.0033 'International Tables Vol C Tables 4.2.6.8 and 6.1.1.4'
O O 0.0106 0.0060 'International Tables Vol C Tables 4.2.6.8 and 6.1.1.4'
Cu Cu 0.3201 1.2651 'International Tables Vol C Tables 4.2.6.8 and 6.1.1.4'
Ba Ba -0.3244 2.2819 'International Tables Vol C Tables 4.2.6.8 and 6.1.1.4'
S S 0.1246 0.1234 'International Tables Vol C Tables 4.2.6.8 and 6.1.1.4'

loop_
_geom_angle_atom_site_label_1
_geom_angle_atom_site_label_2
_geom_angle_atom_site_label_3
_geom_angle
_geom_angle_site_symmetry_1
_geom_angle_site_symmetry_3
O4 Ba1 O5 71.09(10) 2_876 1_666
O4 Ba1 O7 93.67(11) 2_876 2_775
O5 Ba1 O7 75.68(11) 1_666 2_775
O4 Ba1 O11 161.48(13) 2_876 .
O5 Ba1 O11 123.35(11) 1_666 .
O7 Ba1 O11 80.34(11) 2_775 .
O4 Ba1 O10 71.52(12) 2_876 .
O5 Ba1 O10 126.82(11) 1_666 .
O7 Ba1 O10 70.45(11) 2_775 .
O11 Ba1 O10 89.97(12) . .
O4 Ba1 O9 81.29(12) 2_876 .
O5 Ba1 O9 70.08(11) 1_666 .
O7 Ba1 O9 145.19(11) 2_775 .
O11 Ba1 O9 113.51(12) . .
O10 Ba1 O9 137.35(11) . .
O4 Ba1 O3 108.82(10) 2_876 .
O5 Ba1 O3 149.62(11) 1_666 .
O7 Ba1 O3 133.51(11) 2_775 .
O11 Ba1 O3 65.37(10) . .
O10 Ba1 O3 78.76(10) . .
O9 Ba1 O3 79.79(11) . .
O4 Ba1 O8 135.28(11) 2_876 .
O5 Ba1 O8 69.88(10) 1_666 .
O7 Ba1 O8 97.07(11) 2_775 .
O11 Ba1 O8 63.17(12) . .
O10 Ba1 O8 152.36(11) . .
O9 Ba1 O8 65.55(11) . .
O3 Ba1 O8 94.47(10) . .
O4 Ba1 O4 65.71(12) 2_876 .
O5 Ba1 O4 120.87(11) 1_666 .
O7 Ba1 O4 142.87(11) 2_775 .
O11 Ba1 O4 109.16(10) . .
O10 Ba1 O4 73.68(11) . .
O9 Ba1 O4 65.28(11) . .
O3 Ba1 O4 44.05(9) . .
O8 Ba1 O4 119.49(11) . .
O4 Ba1 C11 86.86(11) 2_876 .
O5 Ba1 C11 137.19(11) 1_666 .
O7 Ba1 C11 143.86(11) 2_775 .
O11 Ba1 C11 87.82(11) . .
O10 Ba1 C11 75.57(11) . .
O9 Ba1 C11 70.62(11) . .
O3 Ba1 C11 22.54(10) . .
O8 Ba1 C11 107.79(11) . .
O4 Ba1 C11 21.52(11) . .
O4 Ba1 Ba1 34.39(8) 2_876 2_876
O5 Ba1 Ba1 97.65(7) 1_666 2_876
O7 Ba1 Ba1 122.04(7) 2_775 2_876
O11 Ba1 Ba1 138.09(8) . 2_876
O10 Ba1 Ba1 69.22(8) . 2_876
O9 Ba1 Ba1 69.79(7) . 2_876
O3 Ba1 Ba1 74.85(7) . 2_876
O8 Ba1 Ba1 135.26(8) . 2_876
O4 Ba1 Ba1 31.32(7) . 2_876
C11 Ba1 Ba1 52.58(8) . 2_876
O1 Cu1 N2 178.08(18) . .
O1 Cu1 N1 95.48(15) . .
N2 Cu1 N1 84.52(16) . .
O1 Cu1 O3 95.67(14) . .
N2 Cu1 O3 84.03(15) . .
N1 Cu1 O3 165.71(15) . .
O1 Cu1 O6 93.97(15) . 2_665
N2 Cu1 O6 87.91(15) . 2_665
N1 Cu1 O6 101.04(15) . 2_665
O3 Cu1 O6 87.07(14) . 2_665
O1 C1 C2 117.5(4) . .
O1 C1 C6 124.4(4) . .
C2 C1 C6 118.0(4) . .
C3 C2 C1 121.6(4) . .
C3 C2 H2 119.2 . .
C1 C2 H2 119.2 . .
C2 C3 C4 120.5(5) . .
C2 C3 H3 119.8 . .
C4 C3 H3 119.8 . .
C5 C4 C3 118.9(4) . .
C5 C4 S1 121.4(4) . .
C3 C4 S1 119.7(4) . .
C4 C5 C6 122.0(4) . .
C4 C5 H5 119.0 . .
C6 C5 H5 119.0 . .
C5 C6 C1 118.9(4) . .
C5 C6 C7 117.2(4) . .
C1 C6 C7 123.9(4) . .
N1 C7 C6 123.9(4) . .
N1 C7 H7 118.0 . .
C6 C7 H7 118.0 . .
N1 C8 C9 109.8(4) . .
N1 C8 H8A 109.7 . .
C9 C8 H8A 109.7 . .
N1 C8 H8B 109.7 . .
C9 C8 H8B 109.7 . .
H8A C8 H8B 108.2 . .
O2 C9 N2 127.1(5) . .
O2 C9 C8 118.4(4) . .
N2 C9 C8 114.4(4) . .
N2 C10 C11 108.4(4) . .
N2 C10 H10A 110.0 . .
C11 C10 H10A 110.0 . .
N2 C10 H10B 110.0 . .
C11 C10 H10B 110.0 . .
H10A C10 H10B 108.4 . .
O4 C11 O3 120.9(4) . .
O4 C11 C10 121.2(4) . .
O3 C11 C10 117.9(4) . .
O4 C11 Ba1 61.6(3) . .
O3 C11 Ba1 59.3(2) . .
C10 C11 Ba1 175.9(3) . .
C7 N1 C8 121.8(4) . .
C7 N1 Cu1 125.8(3) . .
C8 N1 Cu1 112.4(3) . .
C9 N2 C10 125.8(4) . .
C9 N2 Cu1 118.1(3) . .
C10 N2 Cu1 114.8(3) . .
C1 O1 Cu1 126.3(3) . .
C11 O3 Cu1 112.7(3) . .
C11 O3 Ba1 98.1(3) . .
Cu1 O3 Ba1 149.22(15) . .
C11 O4 Ba1 146.9(3) . 2_876
C11 O4 Ba1 96.9(3) . .
Ba1 O4 Ba1 114.29(12) 2_876 .
S1 O5 Ba1 140.6(2) . 1_444
S1 O6 Cu1 131.1(2) . 2_665
S1 O7 Ba1 138.0(2) . 2_775
Ba1 O8 H8C 109.3 . .
Ba1 O8 H8D 109.4 . .
H8C O8 H8D 109.5 . .
Ba1 O9 H9A 109.3 . .
Ba1 O9 H9B 109.5 . .
H9A O9 H9B 109.5 . .
Ba1 O10 H10C 109.4 . .
Ba1 O10 H10D 109.3 . .
H10C O10 H10D 109.5 . .
Ba1 O11 H11A 109.3 . .
Ba1 O11 H11B 109.3 . .
H11A O11 H11B 109.5 . .
O7 S1 O5 113.3(2) . .
O7 S1 O6 112.6(2) . .
O5 S1 O6 110.1(2) . .
O7 S1 C4 106.1(2) . .
O5 S1 C4 106.5(2) . .
O6 S1 C4 107.8(2) . .

loop_
_geom_bond_atom_site_label_1
_geom_bond_atom_site_label_2
_geom_bond_distance
_geom_bond_site_symmetry_2
Ba1 O4 2.714(3) 2_876
Ba1 O5 2.738(3) 1_666
Ba1 O7 2.774(4) 2_775
Ba1 O11 2.781(4) .
Ba1 O10 2.798(4) .
Ba1 O9 2.831(4) .
Ba1 O3 2.893(3) .
Ba1 O8 2.933(4) .
Ba1 O4 2.949(4) .
Ba1 C11 3.329(5) .
Cu1 O1 1.865(3) .
Cu1 N2 1.883(4) .
Cu1 N1 1.923(4) .
Cu1 O3 1.985(3) .
Cu1 O6 2.430(3) 2_665
C1 O1 1.305(6) .
C1 C2 1.402(7) .
C1 C6 1.414(7) .
C2 C3 1.361(7) .
C2 H2 0.9300 .
C3 C4 1.389(7) .
C3 H3 0.9300 .
C4 C5 1.374(7) .
C4 S1 1.762(5) .
C5 C6 1.390(7) .
C5 H5 0.9300 .
C6 C7 1.448(7) .
C7 N1 1.276(6) .
C7 H7 0.9300 .
C8 N1 1.469(6) .
C8 C9 1.518(7) .
C8 H8A 0.9700 .
C8 H8B 0.9700 .
C9 O2 1.265(6) .
C9 N2 1.289(6) .
C10 N2 1.436(6) .
C10 C11 1.509(7) .
C10 H10A 0.9700 .
C10 H10B 0.9700 .
C11 O4 1.230(6) .
C11 O3 1.289(6) .
O4 Ba1 2.714(3) 2_876
O5 S1 1.452(4) .
O5 Ba1 2.738(3) 1_444
O6 S1 1.462(3) .
O6 Cu1 2.430(3) 2_665
O7 S1 1.441(3) .
O7 Ba1 2.774(4) 2_775
O8 H8C 0.8499 .
O8 H8D 0.8500 .
O9 H9A 0.8500 .
O9 H9B 0.8500 .
O10 H10C 0.8500 .
O10 H10D 0.8501 .
O11 H11A 0.8500 .
O11 H11B 0.8501 .

loop_
_geom_hbond_atom_site_label_D
_geom_hbond_atom_site_label_H
_geom_hbond_atom_site_label_A
_geom_hbond_distance_DH
_geom_hbond_distance_HA
_geom_hbond_distance_DA
_geom_hbond_angle_DHA
_geom_hbond_site_symmetry_A
O11 H11B O2 0.85 2.36 2.936(5) 126 1_565
O10 H10D O2 0.85 2.25 2.910(5) 135 1_665
O10 H10C O9 0.85 2.01 2.841(5) 165 2_876
O9 H9B O8 0.85 2.09 2.793(6) 140 2_776
O9 H9A S1 0.85 2.84 3.509(4) 137 1_666
O9 H9A O6 0.85 2.01 2.799(5) 153 1_666
O8 H8D S1 0.85 2.87 3.524(4) 135 1_666
O8 H8D O6 0.85 2.18 2.927(5) 147 1_666
O8 H8C O2 0.85 2.00 2.739(5) 145 1_565
O11 H11A O1 0.85 2.08 2.678(5) 127 .
